data_9005427
loop_
_publ_author_name
'Cappelletti, P.'
'Langella, A.'
'Cruciani, G.'

_publ_section_title
;
 Crystal-chemistry and synchrotron Rietveld refinement
 of two different clinoptilolites from volcanoclastites
 of North-Western Sardinia
 Sample: LAC1
;
_journal_name_full 'European Journal of Mineralogy'
_journal_page_first 1051
_journal_page_last 1060
_journal_volume 11
_journal_year 1999
_chemical_compound_source 'volcanoclastites of North-Western Sardinia'
_chemical_formula_sum 'Ca0.86 H20.423 K0.64 Mg0.26 Na0.66 O49.42 Si18'
_chemical_name_mineral Clinoptilolite-Ca
_space_group_IT_number 12
_symmetry_space_group_name_Hall '-C 2y'
_symmetry_space_group_name_H-M 'C 1 2/m 1'
_cell_angle_alpha 90
_cell_angle_beta 116.304
_cell_angle_gamma 90
_cell_formula_units_Z 2
_cell_length_a 17.6750
_cell_length_b 17.9572
_cell_length_c 7.4091
_cell_volume 2108.105
_database_code_amcsd 0006812
_exptl_crystal_density_diffrn 2.202
_cod_original_formula_sum 'Na.66 Ca.86 K.64 Mg.26 Si18 O49.42 H20.423'
_cod_database_code 9005427

loop_
_space_group_symop_operation_xyz
x,y,z
1/2+x,1/2+y,z
x,-y,z
1/2+x,1/2-y,z
-x,y,-z
1/2-x,1/2+y,-z
-x,-y,-z
1/2-x,1/2-y,-z

loop_
_atom_site_label
_atom_site_fract_x
_atom_site_fract_y
_atom_site_fract_z
_atom_site_occupancy
_atom_site_U_iso_or_equiv
_atom_site_type_symbol
_atom_site_attached_hydrogens
Na1 0.13800 0.00000 0.69200 0.33000 0.05000 Na 0
Ca2 0.04700 0.50000 0.19600 0.43000 0.07000 Ca 0
K3 0.24200 0.50000 0.04100 0.32000 0.03000 K 0
Mg4 0.00000 0.00000 0.50000 0.26000 0.06000 Mg 0
Si1 0.17830 0.17040 0.09820 1.00000 0.01000 Si 0
Si2 0.21190 0.41180 0.50600 1.00000 0.02000 Si 0
Si3 0.20980 0.19140 0.71030 1.00000 0.02000 Si 0
Si4 0.06860 0.29980 0.41920 1.00000 0.01000 Si 0
Si5 0.00000 0.21850 0.00000 1.00000 0.01000 Si 0
O1 0.19410 0.50000 0.45970 1.00000 0.02000 O 0
O2 0.23160 0.12420 0.60190 1.00000 0.02000 O 0
O3 0.18420 0.15750 0.88190 1.00000 0.03000 O 0
O4 0.23230 0.10460 0.24930 1.00000 0.03000 O 0
O5 0.00000 0.32750 0.50000 1.00000 0.03000 O 0
O6 0.07850 0.15990 0.05990 1.00000 0.01000 O 0
O7 0.12650 0.23420 0.55730 1.00000 0.03000 O 0
O8 0.01140 0.27690 0.18300 1.00000 0.01000 O 0
O9 0.21130 0.25260 0.18430 1.00000 0.02000 O 0
O10 0.11690 0.37640 0.42140 1.00000 0.02000 O 0
Wat1 0.32100 0.00000 0.07300 0.68000 0.12000 O 2
Wat2 0.13100 0.00000 0.92600 0.30000 0.07000 O 2
Wat3 0.08100 0.41400 0.96100 1.00000 0.11000 O 2
Wat4 0.50000 0.00000 0.50000 1.00000 0.03000 O 2
Wat5 0.01600 0.09600 0.41400 0.50000 0.07000 O 2
Wat6 0.09100 0.00000 0.31600 0.50000 0.20000 O 2
Wat7 0.08500 0.00000 0.70400 0.50000 0.12000 O 2
Wat8 0.05100 0.00000 0.09900 0.49000 0.15000 O 2
Wat9 0.14900 0.00000 0.62400 0.48000 0.17000 O 2
Wat10 0.00800 0.00000 0.75300 0.26000 0.13000 O 2

loop_
_cod_changelog_entry_id
_cod_changelog_entry_author
_cod_changelog_entry_date
_cod_changelog_entry_text
1
;cod-tools version 3.8.0
Id: cif_guess_AMCSD_atom_types 9581 2023-05-17 12:35:41Z saulius
;
2023-05-18T11:39:18+03:00
;Derived atom types and hydrogen counts
from atom names that follow the AMCSD naming convention
(Wat == water, O-H == hydroxyl).
;

loop_
_cod_related_entry_id
_cod_related_entry_database
_cod_related_entry_code
1 AMCSD 0006812
